data_9004134
loop_
_publ_author_name
'Takeuchi, Y.'
'Haga, N.'
'Kato, T.'
'Miura, Y.'

_publ_section_title
;
 Orthopinakiolite, Me2.95O2[BO3]: its crystal structure
 and relationship to pinakiolite, Me2.90O2[BO3]
 Note: z-coordinate of O9 changed. y-coordinate of M7* changed.
;
_journal_name_full 'The Canadian Mineralogist'
_journal_page_first 475
_journal_page_last 485
_journal_volume 16
_journal_year 1978
_chemical_formula_sum 'B8 Fe1.76 Mg11.384 Mn10.446 O40'
_chemical_name_mineral Orthopinakiolite
_space_group_IT_number 58
_symmetry_space_group_name_Hall '-P 2 2n'
_symmetry_space_group_name_H-M 'P n n m'
_cell_angle_alpha 90
_cell_angle_beta 90
_cell_angle_gamma 90
_cell_length_a 18.357
_cell_length_b 12.591
_cell_length_c 6.068
_cell_formula_units_Z 2
_cell_volume 1402.515
_database_code_amcsd 0005157
_exptl_crystal_density_diffrn 3.967
_cod_original_formula_sum 'Mn10.446 Mg11.384 Fe1.76 B8 O40'
_cod_database_code 9004134

loop_
_space_group_symop_operation_xyz
x,y,z
1/2+x,1/2-y,1/2+z
1/2-x,1/2+y,1/2-z
1/2-x,1/2+y,1/2+z
1/2+x,1/2-y,1/2-z
x,y,-z
-x,-y,z
-x,-y,-z

loop_
_atom_site_label
_atom_site_fract_x
_atom_site_fract_y
_atom_site_fract_z
_atom_site_occupancy
_atom_site_U_iso_or_equiv
MnM1 0.00000 0.00000 0.00000 1.00000 0.00532
MnM2 0.00000 0.00000 0.50000 1.00000 0.00545
MnM3 0.00000 0.50000 0.00000 1.00000 0.00608
MgM4 0.00000 0.50000 0.50000 0.54000 0.03040
MnM4 0.00000 0.50000 0.50000 0.05000 0.03040
MgM5 0.11890 0.17030 0.24800 0.91800 0.00646
MnM5 0.11890 0.17030 0.24800 0.08200 0.00646
MnM6 0.12887 0.39350 0.00000 1.00000 0.00621
MnM7 0.10640 0.39730 0.50000 0.44800 0.01241
MnM7* 0.14400 0.38610 0.50000 0.26000 0.06079
FeM7* 0.06460 0.40430 0.50000 0.29200 0.04179
MnM8 0.25289 0.27535 0.00000 1.00000 0.00646
MgM9 0.25090 0.28200 0.50000 0.57000 0.01001
MnM9 0.25090 0.28200 0.50000 0.43000 0.01001
MgM10 0.37222 0.11600 0.24760 0.73300 0.00697
MnM10 0.37222 0.11600 0.24760 0.12000 0.00697
FeM10 0.37222 0.11600 0.24760 0.14700 0.00697
MgM11 0.37260 0.39480 0.24880 0.77500 0.00621
MnM11 0.37260 0.39480 0.24880 0.07800 0.00621
FeM11 0.37260 0.39480 0.24880 0.14700 0.00621
B1 0.98210 0.24460 0.00000 1.00000 0.00507
B2 0.98160 0.24710 0.50000 1.00000 0.01064
B3 0.23670 0.03180 0.00000 1.00000 0.00811
B4 0.23180 0.04430 0.50000 1.00000 0.00747
O1 0.06620 0.03060 0.25040 1.00000 0.00899
O2 0.05640 0.24160 0.00000 1.00000 0.00988
O3 0.05770 0.24420 0.50000 1.00000 0.00950
O4 0.07310 0.46850 0.21480 1.00000 0.01026
O5 0.19470 0.12340 0.00000 1.00000 0.01089
O6 0.19260 0.13690 0.50000 1.00000 0.00925
O7 0.18020 0.31520 0.22210 1.00000 0.01102
O8 0.31250 0.04070 0.00000 1.00000 0.01165
O9 0.30700 0.04680 0.50000 1.00000 0.00975
O10 0.31890 0.25300 0.23790 1.00000 0.01064
O11 0.30380 0.44660 0.00000 1.00000 0.01001
O12 0.29770 0.43520 0.50000 1.00000 0.00912
O13 0.44630 0.15660 0.00000 1.00000 0.01077
O14 0.44450 0.15950 0.50000 1.00000 0.00849
O15 0.44430 0.34710 0.00000 1.00000 0.00937
O16 0.44230 0.34890 0.50000 1.00000 0.00811

loop_
_cod_related_entry_id
_cod_related_entry_database
_cod_related_entry_code
1 AMCSD 0005157
